data_2242401
loop_
_publ_author_name
'Mathivathanan, Logesh'
'Yang, Guang'
'Leng, Fenfei'
'Raptis, Raphael G.'

_publ_section_title
;
 Crystal structure and conformational analysis of doxorubicin nitrate
;
_journal_coeditor_code WM5435
_journal_issue 3
_journal_name_full 'Acta Crystallographica Section E'
_journal_page_first 400
_journal_page_last 405
_journal_paper_doi 10.1107/S2056989018002955
_journal_volume 74
_journal_year 2018
_chemical_formula_iupac 'C27 H30 N O11 +, N O3 -'
_chemical_formula_moiety 'C27 H30 N O11 +, N O3 -'
_chemical_formula_sum 'C27 H30 N2 O14'
_chemical_formula_weight 606.53
_chemical_name_systematic
'(7<i>S</i>,9<i>S</i>)-7-{[(2<i>R</i>,4<i>S</i>,5<i>S</i>,6<i>S</i>)-4-Azaniumyl-5-hydroxy-6-methyloxan-2-yl]oxy}-6,9,11-trihydroxy-9-(2-hydroxyacetyl)-4-methoxy-8,10-dihydro-7<i>H</i>-tetracen-5,12-dione nitrate'
_space_group_crystal_system monoclinic
_space_group_IT_number 4
_space_group_name_Hall 'P 2yb'
_space_group_name_H-M_alt 'P 1 21 1'
_symmetry_space_group_name_Hall 'P 2yb'
_symmetry_space_group_name_H-M 'P 1 21 1'
_atom_sites_solution_hydrogens geom
_atom_sites_solution_primary dual
_audit_creation_method
;
Olex2 1.2
(compiled 2017.03.28 svn.r3405 for OlexSys, GUI svn.r5337)
;
_cell_angle_alpha 90
_cell_angle_beta 114.293(4)
_cell_angle_gamma 90
_cell_formula_units_Z 4
_cell_length_a 8.3169(12)
_cell_length_b 34.280(5)
_cell_length_c 10.1010(14)
_cell_measurement_reflns_used 9978
_cell_measurement_temperature 298(2)
_cell_measurement_theta_max 26.37
_cell_measurement_theta_min 2.94
_cell_volume 2624.8(7)
_computing_cell_refinement
;
SAINT (Bruker, 2016)
;
_computing_data_collection
;
APEX3 (Bruker, 2016)
;
_computing_data_reduction
;
SAINT (Bruker, 2016)
;
_computing_molecular_graphics
;
<i>OLEX2</i> (Dolomanov <i>et al.</i>,  2009) and <i>CrystalMaker</i>
(Palmer, 2017)
;
_computing_publication_material
;
<i>OLEX2</i> (Dolomanov <i>et al.</i>,  2009)
;
_computing_structure_refinement
;
SHELXL (Sheldrick, 2015a)
;
_computing_structure_solution
;
SHELXT (Sheldrick, 2015b)
;
_diffrn_ambient_temperature 298.31
_diffrn_detector_area_resol_mean 10.42
_diffrn_measured_fraction_theta_full 0.998
_diffrn_measured_fraction_theta_max 0.996
_diffrn_measurement_device_type 'Bruker D8 Quest CMOS'
_diffrn_measurement_method '\f and \w scans'
_diffrn_radiation_type MoK\a
_diffrn_radiation_wavelength 0.71073
_diffrn_reflns_av_R_equivalents 0.0492
_diffrn_reflns_limit_h_max 10
_diffrn_reflns_limit_h_min -10
_diffrn_reflns_limit_k_max 42
_diffrn_reflns_limit_k_min -42
_diffrn_reflns_limit_l_max 12
_diffrn_reflns_limit_l_min -12
_diffrn_reflns_number 33597
_diffrn_reflns_theta_full 25.242
_diffrn_reflns_theta_max 26.431
_diffrn_reflns_theta_min 2.841
_exptl_absorpt_coefficient_mu 0.125
_exptl_absorpt_correction_T_max 0.7454
_exptl_absorpt_correction_T_min 0.6850
_exptl_absorpt_correction_type multi-scan
_exptl_absorpt_process_details
;
(<i>SADABS</i>; Bruker, 2016)
;
_exptl_crystal_colour red
_exptl_crystal_density_diffrn 1.535
_exptl_crystal_description sheet
_exptl_crystal_F_000 1272
_exptl_crystal_size_max 0.236
_exptl_crystal_size_mid 0.104
_exptl_crystal_size_min 0.051
_refine_diff_density_max 0.242
_refine_diff_density_min -0.184
_refine_ls_abs_structure_details
;
Flack <i>x</i> determined using 2632 quotients
[(<i>I</i>^+^)-(<i>I</i>^-^)]/[(<i>I</i>^+^)+(<i>I</i>^-^)]
(Parsons <i>et al.</i>,  2013).
;
_refine_ls_abs_structure_Flack -0.3(4)
_refine_ls_extinction_method none
_refine_ls_goodness_of_fit_ref 1.008
_refine_ls_hydrogen_treatment constr
_refine_ls_matrix_type full
_refine_ls_number_parameters 792
_refine_ls_number_reflns 10764
_refine_ls_number_restraints 1
_refine_ls_restrained_S_all 1.008
_refine_ls_R_factor_all 0.0951
_refine_ls_R_factor_gt 0.0498
_refine_ls_shift/su_max 0.001
_refine_ls_shift/su_mean 0.000
_refine_ls_structure_factor_coef Fsqd
_refine_ls_weighting_details 'w=1/[\s^2^(Fo^2^)+(0.0405P)^2^] where P=(Fo^2^+2Fc^2^)/3'
_refine_ls_weighting_scheme calc
_refine_ls_wR_factor_gt 0.0814
_refine_ls_wR_factor_ref 0.0930
_reflns_number_gt 7299
_reflns_number_total 10764
_reflns_threshold_expression 'I > 2\s(I)'
_cod_data_source_file wm5435sup1.cif
_cod_data_source_block I
_cod_original_cell_volume 2624.8(6)
_cod_database_code 2242401
_shelx_space_group_comment
;
The symmetry employed for this shelxl refinement is uniquely defined
by the following loop, which should always be used as a source of
symmetry information in preference to the above space-group names.
They are only intended as comments.
;
_shelx_estimated_absorpt_t_min 0.971
_shelx_estimated_absorpt_t_max 0.994

loop_
_space_group_symop_operation_xyz
'x, y, z'
'-x, y+1/2, -z'

loop_
_atom_site_type_symbol
_atom_site_label
_atom_site_fract_x
_atom_site_fract_y
_atom_site_fract_z
_atom_site_U_iso_or_equiv
_atom_site_adp_type
_atom_site_calc_flag
_atom_site_occupancy
O O4 -0.0502(7) 0.18514(13) 0.0931(5) 0.0585(13) Uani d 1
O O4* 0.6155(6) 0.48108(13) 0.5178(5) 0.0481(11) Uani d 1
H H4* 0.645686 0.465763 0.469977 0.072 Uiso calc 1
O O5 0.1037(6) 0.24134(12) 0.2718(5) 0.0513(12) Uani d 1
O O5* 0.5027(5) 0.42141(11) 0.6516(4) 0.0373(10) Uani d 1
O O6 0.2581(5) 0.29480(12) 0.4514(4) 0.0385(10) Uani d 1
H H6 0.249029 0.277163 0.393904 0.058 Uiso calc 1
O O7 0.2617(5) 0.38118(10) 0.5142(4) 0.0305(9) Uani d 1
O O9 0.0248(6) 0.42485(12) 0.6025(4) 0.0404(10) Uani d 1
H H9 0.008204 0.413375 0.526779 0.061 Uiso calc 1
O O11 -0.3440(5) 0.31738(12) 0.5332(5) 0.0456(12) Uani d 1
H H11 -0.425673 0.303697 0.479458 0.068 Uiso calc 1
O O12 -0.4933(6) 0.26575(13) 0.3438(5) 0.0518(12) Uani d 1
O O13 0.1964(6) 0.41696(14) 0.9652(5) 0.0592(13) Uani d 1
O O14 -0.0341(8) 0.47530(13) 0.9372(5) 0.0622(13) Uani d 1
H H14 -0.003156 0.463169 1.013720 0.093 Uiso calc 1
N N3* 0.3633(7) 0.46242(16) 0.2253(6) 0.0500(14) Uani d 1
H H3*A 0.297507 0.447837 0.149414 0.060 Uiso calc 1
H H3*B 0.475149 0.461670 0.236527 0.060 Uiso calc 1
H H3*C 0.324774 0.486934 0.210406 0.060 Uiso calc 1
C C1 -0.5146(9) 0.21495(18) 0.1278(7) 0.0444(17) Uani d 1
H H1 -0.618929 0.221160 0.136119 0.053 Uiso calc 1
C C1* 0.4370(7) 0.39312(17) 0.5417(7) 0.0370(15) Uani d 1
H H1* 0.513936 0.370188 0.572263 0.044 Uiso calc 1
C C2 -0.5114(10) 0.18808(19) 0.0281(7) 0.0497(18) Uani d 1
H H2 -0.617255 0.176785 -0.034084 0.060 Uiso calc 1
C C2* 0.4371(9) 0.40795(16) 0.4007(7) 0.0420(16) Uani d 1
H H2*A 0.557785 0.409799 0.410350 0.050 Uiso calc 1
H H2*B 0.375553 0.389406 0.323876 0.050 Uiso calc 1
C C3 -0.3624(10) 0.17727(19) 0.0160(7) 0.0468(18) Uani d 1
H H3 -0.367212 0.158116 -0.050736 0.056 Uiso calc 1
C C3* 0.3507(8) 0.44697(18) 0.3592(6) 0.0374(15) Uani d 1
H H3* 0.225666 0.444100 0.339457 0.045 Uiso calc 1
C C4 -0.2009(9) 0.19443(17) 0.1022(7) 0.0403(16) Uani d 1
C C4* 0.4339(8) 0.47586(18) 0.4843(6) 0.0384(15) Uani d 1
H H4*A 0.372292 0.500959 0.459076 0.046 Uiso calc 1
C C5 -0.0353(8) 0.24605(16) 0.2879(6) 0.0321(14) Uani d 1
C C5* 0.4159(8) 0.45854(16) 0.6152(6) 0.0353(14) Uani d 1
H H5* 0.290226 0.454630 0.591093 0.042 Uiso calc 1
C C6 0.1027(7) 0.29952(16) 0.4623(6) 0.0286(13) Uani d 1
C C6* 0.4922(10) 0.48356(18) 0.7488(7) 0.0515(18) Uani d 1
H H6*A 0.464805 0.472349 0.824116 0.077 Uiso calc 1
H H6*B 0.442708 0.509284 0.726627 0.077 Uiso calc 1
H H6*C 0.617912 0.485033 0.780942 0.077 Uiso calc 1
C C7 0.2549(7) 0.35565(15) 0.6252(6) 0.0283(13) Uani d 1
H H7 0.360579 0.339180 0.661049 0.034 Uiso calc 1
C C8 0.2488(7) 0.37850(16) 0.7521(6) 0.0291(13) Uani d 1
H H8A 0.278066 0.361105 0.834527 0.035 Uiso calc 1
H H8B 0.337843 0.398804 0.779461 0.035 Uiso calc 1
C C9 0.0706(7) 0.39708(16) 0.7192(6) 0.0307(14) Uani d 1
C C10 -0.0675(8) 0.36543(16) 0.6807(7) 0.0358(15) Uani d 1
H H10A -0.056823 0.352417 0.769223 0.043 Uiso calc 1
H H10B -0.183339 0.377406 0.637884 0.043 Uiso calc 1
C C11 -0.2010(8) 0.31119(17) 0.5054(6) 0.0315(14) Uani d 1
C C12 -0.3558(8) 0.26088(16) 0.3247(6) 0.0343(14) Uani d 1
C C13 0.0784(8) 0.42099(16) 0.8475(7) 0.0328(14) Uani d 1
C C14 -0.0640(10) 0.4493(2) 0.8234(7) 0.061(2) Uani d 1
H H14A -0.082796 0.464209 0.736602 0.074 Uiso calc 1
H H14B -0.171787 0.435043 0.805093 0.074 Uiso calc 1
C C15 -0.3541(8) 0.23265(16) 0.2165(7) 0.0335(14) Uani d 1
C C16 -0.1969(8) 0.22379(16) 0.2027(6) 0.0325(14) Uani d 1
C C17 -0.1987(7) 0.28312(16) 0.4090(6) 0.0290(13) Uani d 1
C C18 -0.0431(7) 0.27627(15) 0.3858(6) 0.0277(12) Uani d 1
C C19 -0.0547(7) 0.33577(15) 0.5783(6) 0.0288(13) Uani d 1
C C20 0.0949(7) 0.32995(16) 0.5542(6) 0.0264(12) Uani d 1
C C21 -0.0478(11) 0.1538(2) 0.0032(9) 0.076(3) Uani d 1
H H21A -0.133917 0.158353 -0.093937 0.115 Uiso calc 1
H H21B -0.075012 0.130013 0.039518 0.115 Uiso calc 1
H H21C 0.067198 0.151890 0.002926 0.115 Uiso calc 1
O O34 0.9753(7) 0.82204(16) -0.0230(6) 0.0754(16) Uani d 1
O O35 1.0122(6) 0.76876(14) 0.1649(5) 0.0599(14) Uani d 1
O O36 1.0308(5) 0.71127(12) 0.3215(5) 0.0456(12) Uani d 1
H H36 0.989301 0.689262 0.313851 0.068 Uiso calc 1
O O37 1.1071(5) 0.62664(11) 0.3901(4) 0.0343(10) Uani d 1
O O39 1.4642(7) 0.58445(12) 0.5127(5) 0.0506(12) Uani d 1
H H39 1.386575 0.591626 0.435418 0.076 Uiso calc 1
O O41 1.7277(5) 0.69683(12) 0.4310(5) 0.0428(11) Uani d 1
H H41 1.755740 0.711119 0.378857 0.064 Uiso calc 1
O O42 1.6881(6) 0.75101(12) 0.2491(5) 0.0470(12) Uani d 1
O O43 1.6156(7) 0.60300(13) 0.8710(5) 0.0591(14) Uani d 1
O O44 1.8716(6) 0.55690(13) 0.8977(4) 0.0508(12) Uani d 1
H H44 1.895492 0.533742 0.896090 0.076 Uiso calc 1
O O55 0.7047(6) 0.53757(13) 0.3706(5) 0.0498(11) Uani d 1
H H55 0.698298 0.518809 0.418573 0.075 Uiso calc 1
O O56 0.9570(5) 0.59384(11) 0.5073(4) 0.0373(10) Uani d 1
N N54 0.7120(7) 0.54394(16) 0.0945(5) 0.0469(14) Uani d 1
H H54A 0.721658 0.553201 0.015785 0.056 Uiso calc 1
H H54B 0.607796 0.550745 0.092677 0.056 Uiso calc 1
H H54C 0.720612 0.518053 0.095890 0.056 Uiso calc 1
C C31 1.4914(9) 0.80230(17) 0.0381(7) 0.0429(16) Uani d 1
H H31 1.607255 0.797568 0.051785 0.052 Uiso calc 1
C C32 1.3907(11) 0.8297(2) -0.0621(7) 0.0523(19) Uani d 1
H H32 1.440145 0.843813 -0.114745 0.063 Uiso calc 1
C C33 1.2187(11) 0.83629(19) -0.0847(7) 0.0527(19) Uani d 1
H H33 1.151700 0.854418 -0.153945 0.063 Uiso calc 1
C C34 1.1447(9) 0.81639(18) -0.0061(7) 0.0453(17) Uani d 1
C C35 1.1642(9) 0.76388(18) 0.1767(7) 0.0394(15) Uani d 1
C C36 1.2008(8) 0.70888(16) 0.3421(6) 0.0324(14) Uani d 1
C C37 1.2158(8) 0.65236(16) 0.5045(6) 0.0329(14) Uani d 1
H H37 1.138142 0.667903 0.535057 0.040 Uiso calc 1
C C38 1.3426(8) 0.63079(18) 0.6346(6) 0.0361(14) Uani d 1
H H38A 1.281283 0.609083 0.654825 0.043 Uiso calc 1
H H38B 1.381380 0.648111 0.717901 0.043 Uiso calc 1
C C39 1.5042(8) 0.61522(16) 0.6169(6) 0.0341(14) Uani d 1
C C40 1.5997(8) 0.64825(18) 0.5799(7) 0.0387(15) Uani d 1
H H40A 1.668966 0.662410 0.668291 0.046 Uiso calc 1
H H40B 1.680911 0.637217 0.543365 0.046 Uiso calc 1
C C41 1.5543(8) 0.70137(16) 0.3987(6) 0.0312(14) Uani d 1
C C42 1.5295(9) 0.75381(16) 0.2251(7) 0.0344(15) Uani d 1
C C43 1.6279(8) 0.59617(17) 0.7599(7) 0.0345(14) Uani d 1
C C44 1.7663(9) 0.56963(18) 0.7555(7) 0.0424(16) Uani d 1
H H44A 1.712099 0.547390 0.693898 0.051 Uiso calc 1
H H44B 1.838642 0.583201 0.715593 0.051 Uiso calc 1
C C45 1.4174(8) 0.78187(17) 0.1183(6) 0.0345(14) Uani d 1
C C46 1.2408(9) 0.78777(18) 0.0958(6) 0.0381(15) Uani d 1
C C47 1.4527(8) 0.72972(16) 0.3014(6) 0.0316(14) Uani d 1
C C48 1.2731(8) 0.73373(15) 0.2749(6) 0.0291(13) Uani d 1
C C49 1.4795(8) 0.67671(15) 0.4689(6) 0.0301(14) Uani d 1
C C50 1.3049(8) 0.67947(15) 0.4398(6) 0.0308(14) Uani d 1
C C51 0.8621(12) 0.8447(3) -0.1417(9) 0.085(3) Uani d 1
H H51A 0.862363 0.834571 -0.230158 0.128 Uiso calc 1
H H51B 0.902539 0.871270 -0.128992 0.128 Uiso calc 1
H H51C 0.744427 0.843774 -0.146502 0.128 Uiso calc 1
C C52 0.9421(8) 0.61882(18) 0.3907(7) 0.0393(15) Uani d 1
H H52 0.892273 0.643636 0.404134 0.047 Uiso calc 1
C C53 0.8221(8) 0.60273(18) 0.2455(7) 0.0451(17) Uani d 1
H H53A 0.700737 0.605672 0.233108 0.054 Uiso calc 1
H H53B 0.836898 0.617729 0.169811 0.054 Uiso calc 1
C C54 0.8571(8) 0.56056(18) 0.2284(6) 0.0384(15) Uani d 1
H H54 0.968632 0.558537 0.217536 0.046 Uiso calc 1
C C55 0.8725(8) 0.53706(18) 0.3605(6) 0.0367(15) Uani d 1
H H55A 0.905157 0.510103 0.350454 0.044 Uiso calc 1
C C56 1.0138(8) 0.55541(16) 0.4903(6) 0.0341(14) Uani d 1
H H56 1.121379 0.557499 0.473420 0.041 Uiso calc 1
C C57 1.0544(9) 0.5327(2) 0.6275(7) 0.0515(18) Uani d 1
H H57A 1.139700 0.546715 0.708267 0.077 Uiso calc 1
H H57B 1.101245 0.507665 0.619801 0.077 Uiso calc 1
H H57C 0.948384 0.529354 0.642242 0.077 Uiso calc 1
O O61 0.3752(8) 0.59449(18) 0.2043(7) 0.0812(17) Uani d 1
O O62 0.3580(7) 0.5458(2) 0.0653(6) 0.092(2) Uani d 1
O O63 0.2521(7) 0.54165(16) 0.2223(6) 0.0678(14) Uani d 1
N N61 0.3272(8) 0.5614(2) 0.1620(6) 0.0525(15) Uani d 1
O O64 0.6646(9) 0.4626(2) 0.1392(8) 0.102(2) Uani d 1
O O65 0.9171(9) 0.4433(3) 0.1708(8) 0.138(3) Uani d 1
O O66 0.7773(11) 0.4163(2) 0.2802(8) 0.119(3) Uani d 1
N N62 0.7890(10) 0.4409(2) 0.1966(7) 0.0611(17) Uani d 1

loop_
_atom_site_aniso_label
_atom_site_aniso_U_11
_atom_site_aniso_U_22
_atom_site_aniso_U_33
_atom_site_aniso_U_12
_atom_site_aniso_U_13
_atom_site_aniso_U_23
O4 0.058(3) 0.054(3) 0.070(3) -0.007(2) 0.032(3) -0.031(3)
O4* 0.046(3) 0.046(3) 0.049(3) -0.020(2) 0.016(2) -0.005(2)
O5 0.046(3) 0.051(3) 0.068(3) -0.007(2) 0.034(3) -0.022(2)
O5* 0.038(2) 0.032(2) 0.035(2) -0.010(2) 0.0085(19) -0.005(2)
O6 0.034(3) 0.039(3) 0.046(3) -0.003(2) 0.020(2) -0.013(2)
O7 0.029(2) 0.0262(19) 0.037(2) -0.0035(17) 0.0146(19) 0.0007(18)
O9 0.050(3) 0.036(2) 0.033(2) 0.004(2) 0.014(2) -0.001(2)
O11 0.034(3) 0.044(3) 0.068(3) -0.010(2) 0.030(3) -0.019(2)
O12 0.035(3) 0.053(3) 0.072(3) -0.012(2) 0.027(2) -0.021(3)
O13 0.061(3) 0.070(3) 0.033(3) 0.010(3) 0.005(3) -0.014(2)
O14 0.083(4) 0.049(3) 0.061(3) 0.000(3) 0.036(3) -0.022(3)
N3* 0.050(3) 0.054(3) 0.041(3) -0.010(3) 0.013(3) -0.001(3)
C1 0.045(4) 0.038(4) 0.040(4) -0.013(3) 0.008(3) -0.001(3)
C1* 0.027(3) 0.032(3) 0.056(4) -0.003(3) 0.021(3) 0.002(3)
C2 0.054(5) 0.040(4) 0.045(4) -0.013(4) 0.011(4) -0.007(3)
C2* 0.053(4) 0.030(3) 0.055(4) -0.009(3) 0.035(4) -0.008(3)
C3 0.064(5) 0.042(4) 0.032(4) -0.010(4) 0.016(4) -0.009(3)
C3* 0.035(4) 0.046(4) 0.031(3) -0.008(3) 0.013(3) -0.004(3)
C4 0.059(5) 0.026(3) 0.037(4) -0.001(3) 0.022(4) -0.002(3)
C4* 0.037(4) 0.036(3) 0.036(4) -0.001(3) 0.009(3) -0.005(3)
C5 0.037(4) 0.029(3) 0.033(3) -0.002(3) 0.018(3) -0.001(3)
C5* 0.036(4) 0.028(3) 0.041(4) -0.011(3) 0.015(3) -0.007(3)
C6 0.027(3) 0.031(3) 0.029(3) 0.000(3) 0.013(3) 0.004(3)
C6* 0.065(5) 0.039(4) 0.053(4) -0.015(4) 0.026(4) -0.013(3)
C7 0.030(3) 0.021(3) 0.036(3) -0.001(3) 0.016(3) 0.001(3)
C8 0.026(3) 0.029(3) 0.027(3) -0.002(3) 0.005(3) -0.001(3)
C9 0.033(4) 0.030(3) 0.028(3) -0.001(3) 0.011(3) -0.002(3)
C10 0.037(4) 0.030(3) 0.043(4) -0.007(3) 0.020(3) -0.014(3)
C11 0.030(4) 0.029(3) 0.039(3) 0.002(3) 0.017(3) -0.001(3)
C12 0.041(4) 0.024(3) 0.040(4) -0.007(3) 0.018(3) -0.001(3)
C13 0.039(4) 0.023(3) 0.038(4) -0.001(3) 0.017(3) 0.000(3)
C14 0.067(5) 0.066(5) 0.050(4) 0.006(4) 0.022(4) -0.024(4)
C15 0.041(4) 0.023(3) 0.034(3) -0.003(3) 0.013(3) 0.002(3)
C16 0.047(4) 0.020(3) 0.032(3) -0.002(3) 0.017(3) 0.000(3)
C17 0.029(3) 0.022(3) 0.035(3) -0.006(3) 0.012(3) -0.002(3)
C18 0.029(3) 0.022(3) 0.032(3) -0.004(3) 0.013(3) -0.002(3)
C19 0.030(3) 0.017(3) 0.039(3) -0.007(3) 0.014(3) -0.005(3)
C20 0.025(3) 0.022(3) 0.030(3) -0.006(2) 0.009(3) -0.001(3)
C21 0.077(6) 0.079(6) 0.070(5) 0.009(5) 0.025(5) -0.035(5)
O34 0.073(4) 0.090(4) 0.065(3) 0.034(3) 0.030(3) 0.042(3)
O35 0.044(3) 0.065(3) 0.072(3) 0.020(3) 0.025(3) 0.034(3)
O36 0.032(3) 0.041(3) 0.068(3) 0.002(2) 0.024(2) 0.012(3)
O37 0.033(2) 0.029(2) 0.042(2) -0.0055(19) 0.017(2) 0.002(2)
O39 0.067(3) 0.041(2) 0.035(2) 0.015(2) 0.012(2) -0.002(2)
O41 0.033(3) 0.045(3) 0.055(3) 0.006(2) 0.023(2) 0.016(2)
O42 0.040(3) 0.053(3) 0.051(3) -0.006(2) 0.021(2) 0.009(2)
O43 0.081(4) 0.063(3) 0.037(3) 0.029(3) 0.028(3) 0.010(2)
O44 0.057(3) 0.051(3) 0.040(3) 0.012(2) 0.017(2) 0.012(2)
O55 0.043(3) 0.057(3) 0.051(3) -0.011(2) 0.022(2) 0.019(2)
O56 0.039(3) 0.034(2) 0.044(2) -0.001(2) 0.022(2) 0.005(2)
N54 0.047(3) 0.053(3) 0.039(3) -0.006(3) 0.016(3) 0.005(3)
C31 0.056(4) 0.030(3) 0.045(4) -0.008(3) 0.024(4) 0.003(3)
C32 0.068(5) 0.046(4) 0.042(4) -0.014(4) 0.022(4) 0.007(4)
C33 0.069(5) 0.037(4) 0.042(4) 0.002(4) 0.012(4) 0.012(3)
C34 0.053(5) 0.035(4) 0.049(4) 0.010(3) 0.022(4) 0.005(3)
C35 0.040(4) 0.034(4) 0.043(4) 0.003(3) 0.016(3) 0.002(3)
C36 0.026(3) 0.029(3) 0.043(4) -0.001(3) 0.016(3) -0.006(3)
C37 0.039(4) 0.028(3) 0.035(3) 0.004(3) 0.019(3) 0.002(3)
C38 0.041(4) 0.041(4) 0.033(3) 0.001(3) 0.023(3) 0.006(3)
C39 0.044(4) 0.028(3) 0.028(3) 0.005(3) 0.013(3) 0.003(3)
C40 0.035(4) 0.047(4) 0.038(3) 0.010(3) 0.018(3) 0.009(3)
C41 0.034(4) 0.024(3) 0.038(3) 0.000(3) 0.017(3) 0.000(3)
C42 0.042(4) 0.028(3) 0.037(4) -0.008(3) 0.019(3) -0.009(3)
C43 0.044(4) 0.028(3) 0.032(3) 0.002(3) 0.016(3) 0.002(3)
C44 0.054(4) 0.036(3) 0.035(4) 0.007(3) 0.016(3) 0.001(3)
C45 0.040(4) 0.032(3) 0.031(3) -0.003(3) 0.014(3) 0.002(3)
C46 0.048(4) 0.035(4) 0.030(3) 0.002(3) 0.015(3) 0.001(3)
C47 0.038(4) 0.024(3) 0.035(3) 0.000(3) 0.016(3) 0.001(3)
C48 0.035(4) 0.018(3) 0.033(3) 0.001(3) 0.013(3) 0.002(3)
C49 0.041(4) 0.019(3) 0.034(3) 0.004(3) 0.019(3) 0.002(3)
C50 0.038(4) 0.019(3) 0.038(3) 0.003(3) 0.017(3) -0.002(3)
C51 0.081(6) 0.109(7) 0.056(5) 0.041(5) 0.019(5) 0.014(5)
C52 0.030(4) 0.036(3) 0.054(4) 0.005(3) 0.020(3) 0.015(3)
C53 0.037(4) 0.042(4) 0.047(4) -0.003(3) 0.008(3) 0.019(3)
C54 0.036(4) 0.044(4) 0.037(3) -0.001(3) 0.016(3) 0.008(3)
C55 0.036(4) 0.034(3) 0.046(4) 0.002(3) 0.022(3) 0.004(3)
C56 0.032(3) 0.035(3) 0.037(4) 0.002(3) 0.016(3) 0.013(3)
C57 0.055(4) 0.051(4) 0.054(4) 0.011(4) 0.028(4) 0.009(4)
O61 0.093(5) 0.055(4) 0.092(4) 0.003(3) 0.034(4) 0.016(3)
O62 0.062(4) 0.158(6) 0.062(3) 0.001(4) 0.032(3) -0.026(4)
O63 0.062(3) 0.072(3) 0.075(3) -0.001(3) 0.034(3) 0.009(3)
N61 0.042(4) 0.065(4) 0.045(4) 0.007(3) 0.012(3) 0.012(3)
O64 0.081(4) 0.079(4) 0.128(6) 0.012(4) 0.025(4) -0.004(4)
O65 0.065(4) 0.254(10) 0.112(6) -0.004(5) 0.053(4) -0.001(6)
O66 0.170(8) 0.114(6) 0.084(5) -0.013(5) 0.062(5) 0.005(5)
N62 0.069(5) 0.064(4) 0.049(4) 0.001(4) 0.023(4) -0.008(4)

loop_
_atom_type_symbol
_atom_type_description
_atom_type_scat_dispersion_real
_atom_type_scat_dispersion_imag
_atom_type_scat_source
C C 0.0033 0.0016 'International Tables Vol C Tables 4.2.6.8 and 6.1.1.4'
H H 0.0000 0.0000 'International Tables Vol C Tables 4.2.6.8 and 6.1.1.4'
N N 0.0061 0.0033 'International Tables Vol C Tables 4.2.6.8 and 6.1.1.4'
O O 0.0106 0.0060 'International Tables Vol C Tables 4.2.6.8 and 6.1.1.4'

loop_
_geom_angle_atom_site_label_1
_geom_angle_atom_site_label_2
_geom_angle_atom_site_label_3
_geom_angle
C4 O4 C21 119.3(5)
C4* O4* H4* 109.5
C1* O5* C5* 114.8(4)
C6 O6 H6 109.5
C1* O7 C7 112.8(4)
C9 O9 H9 109.5
C11 O11 H11 109.5
C14 O14 H14 109.5
H3*A N3* H3*B 109.5
H3*A N3* H3*C 109.5
H3*B N3* H3*C 109.5
C3* N3* H3*A 109.5
C3* N3* H3*B 109.5
C3* N3* H3*C 109.5
C2 C1 H1 121.4
C2 C1 C15 117.2(7)
C15 C1 H1 121.4
O5* C1* O7 112.7(4)
O5* C1* H1* 108.3
O5* C1* C2* 111.2(5)
O7 C1* H1* 108.3
O7 C1* C2* 108.0(5)
C2* C1* H1* 108.3
C1 C2 H2 118.4
C3 C2 C1 123.2(7)
C3 C2 H2 118.4
C1* C2* H2*A 109.2
C1* C2* H2*B 109.2
H2*A C2* H2*B 107.9
C3* C2* C1* 112.2(5)
C3* C2* H2*A 109.2
C3* C2* H2*B 109.2
C2 C3 H3 119.6
C2 C3 C4 120.9(6)
C4 C3 H3 119.6
N3* C3* H3* 108.3
N3* C3* C4* 110.0(5)
C2* C3* N3* 111.5(5)
C2* C3* H3* 108.3
C2* C3* C4* 110.3(5)
C4* C3* H3* 108.3
O4 C4 C3 123.2(6)
O4 C4 C16 118.2(6)
C3 C4 C16 118.6(6)
O4* C4* C3* 110.8(5)
O4* C4* H4*A 110.1
O4* C4* C5* 108.7(5)
C3* C4* H4*A 110.1
C5* C4* C3* 107.1(5)
C5* C4* H4*A 110.1
O5 C5 C16 122.0(5)
O5 C5 C18 119.1(5)
C18 C5 C16 118.8(5)
O5* C5* C4* 110.6(5)
O5* C5* H5* 108.4
O5* C5* C6* 107.1(5)
C4* C5* H5* 108.4
C6* C5* C4* 113.8(5)
C6* C5* H5* 108.4
O6 C6 C18 122.1(5)
O6 C6 C20 116.4(5)
C18 C6 C20 121.5(5)
C5* C6* H6*A 109.5
C5* C6* H6*B 109.5
C5* C6* H6*C 109.5
H6*A C6* H6*B 109.5
H6*A C6* H6*C 109.5
H6*B C6* H6*C 109.5
O7 C7 H7 108.7
O7 C7 C8 111.6(4)
O7 C7 C20 107.1(4)
C8 C7 H7 108.7
C20 C7 H7 108.7
C20 C7 C8 111.9(5)
C7 C8 H8A 108.9
C7 C8 H8B 108.9
H8A C8 H8B 107.7
C9 C8 C7 113.5(5)
C9 C8 H8A 108.9
C9 C8 H8B 108.9
O9 C9 C8 111.2(5)
O9 C9 C10 110.3(5)
O9 C9 C13 104.3(4)
C10 C9 C8 109.0(4)
C10 C9 C13 111.7(5)
C13 C9 C8 110.2(5)
C9 C10 H10A 108.8
C9 C10 H10B 108.8
H10A C10 H10B 107.7
C19 C10 C9 114.0(5)
C19 C10 H10A 108.8
C19 C10 H10B 108.8
O11 C11 C17 121.9(5)
O11 C11 C19 116.3(5)
C17 C11 C19 121.8(5)
O12 C12 C15 119.7(5)
O12 C12 C17 120.1(5)
C17 C12 C15 120.2(5)
O13 C13 C9 121.1(5)
O13 C13 C14 121.0(6)
C14 C13 C9 117.9(5)
O14 C14 C13 115.3(6)
O14 C14 H14A 108.5
O14 C14 H14B 108.5
C13 C14 H14A 108.5
C13 C14 H14B 108.5
H14A C14 H14B 107.5
C1 C15 C12 117.6(6)
C1 C15 C16 121.5(6)
C16 C15 C12 120.8(5)
C4 C16 C5 122.1(6)
C15 C16 C4 118.4(6)
C15 C16 C5 119.5(5)
C11 C17 C12 120.8(5)
C11 C17 C18 120.6(5)
C18 C17 C12 118.5(5)
C6 C18 C5 121.0(5)
C6 C18 C17 117.2(5)
C17 C18 C5 121.8(5)
C11 C19 C10 118.6(5)
C20 C19 C10 123.4(5)
C20 C19 C11 117.9(5)
C6 C20 C7 118.2(5)
C19 C20 C6 120.7(5)
C19 C20 C7 121.1(5)
O4 C21 H21A 109.5
O4 C21 H21B 109.5
O4 C21 H21C 109.5
H21A C21 H21B 109.5
H21A C21 H21C 109.5
H21B C21 H21C 109.5
C34 O34 C51 118.6(6)
C36 O36 H36 109.5
C52 O37 C37 114.0(5)
C39 O39 H39 109.5
C41 O41 H41 109.5
C44 O44 H44 109.5
C55 O55 H55 109.5
C52 O56 C56 112.0(4)
H54A N54 H54B 109.5
H54A N54 H54C 109.5
H54B N54 H54C 109.5
C54 N54 H54A 109.5
C54 N54 H54B 109.5
C54 N54 H54C 109.5
C32 C31 H31 120.4
C32 C31 C45 119.3(7)
C45 C31 H31 120.4
C31 C32 H32 119.7
C33 C32 C31 120.6(6)
C33 C32 H32 119.7
C32 C33 H33 119.7
C34 C33 C32 120.5(7)
C34 C33 H33 119.7
O34 C34 C33 123.0(6)
O34 C34 C46 116.0(6)
C33 C34 C46 121.0(7)
O35 C35 C46 122.1(6)
O35 C35 C48 119.1(6)
C48 C35 C46 118.7(5)
O36 C36 C48 122.1(5)
O36 C36 C50 116.8(5)
C48 C36 C50 121.1(5)
O37 C37 H37 108.0
O37 C37 C38 112.6(4)
O37 C37 C50 106.9(4)
C38 C37 H37 108.0
C50 C37 H37 108.0
C50 C37 C38 113.2(5)
C37 C38 H38A 108.8
C37 C38 H38B 108.8
C37 C38 C39 114.0(5)
H38A C38 H38B 107.7
C39 C38 H38A 108.8
C39 C38 H38B 108.8
O39 C39 C38 113.3(5)
O39 C39 C40 110.9(5)
O39 C39 C43 104.0(4)
C38 C39 C43 108.7(5)
C40 C39 C38 110.2(5)
C40 C39 C43 109.5(5)
C39 C40 H40A 108.7
C39 C40 H40B 108.7
H40A C40 H40B 107.6
C49 C40 C39 114.3(5)
C49 C40 H40A 108.7
C49 C40 H40B 108.7
O41 C41 C47 121.9(5)
O41 C41 C49 117.4(5)
C47 C41 C49 120.7(5)
O42 C42 C45 119.9(5)
O42 C42 C47 121.2(6)
C47 C42 C45 118.8(5)
O43 C43 C39 121.3(5)
O43 C43 C44 121.2(6)
C44 C43 C39 117.5(5)
O44 C44 C43 108.9(5)
O44 C44 H44A 109.9
O44 C44 H44B 109.9
C43 C44 H44A 109.9
C43 C44 H44B 109.9
H44A C44 H44B 108.3
C31 C45 C42 117.5(6)
C31 C45 C46 121.1(6)
C46 C45 C42 121.5(5)
C34 C46 C35 123.2(6)
C45 C46 C34 117.4(6)
C45 C46 C35 119.4(6)
C41 C47 C42 120.1(5)
C41 C47 C48 119.3(5)
C48 C47 C42 120.6(5)
C36 C48 C35 120.0(5)
C36 C48 C47 119.4(5)
C47 C48 C35 120.7(5)
C41 C49 C40 117.9(5)
C50 C49 C40 121.8(5)
C50 C49 C41 120.3(5)
C36 C50 C37 118.2(5)
C49 C50 C36 119.2(5)
C49 C50 C37 122.6(5)
O34 C51 H51A 109.5
O34 C51 H51B 109.5
O34 C51 H51C 109.5
H51A C51 H51B 109.5
H51A C51 H51C 109.5
H51B C51 H51C 109.5
O37 C52 O56 111.6(5)
O37 C52 H52 107.8
O37 C52 C53 109.0(5)
O56 C52 H52 107.8
O56 C52 C53 112.7(5)
C53 C52 H52 107.8
C52 C53 H53A 109.1
C52 C53 H53B 109.1
H53A C53 H53B 107.8
C54 C53 C52 112.6(5)
C54 C53 H53A 109.1
C54 C53 H53B 109.1
N54 C54 H54 108.6
N54 C54 C55 109.6(5)
C53 C54 N54 110.3(5)
C53 C54 H54 108.6
C53 C54 C55 111.1(5)
C55 C54 H54 108.6
O55 C55 C54 108.8(5)
O55 C55 H55A 109.7
O55 C55 C56 111.6(5)
C54 C55 H55A 109.7
C56 C55 C54 107.4(5)
C56 C55 H55A 109.7
O56 C56 C55 108.3(5)
O56 C56 H56 108.9
O56 C56 C57 109.0(5)
C55 C56 H56 108.9
C55 C56 C57 112.9(5)
C57 C56 H56 108.9
C56 C57 H57A 109.5
C56 C57 H57B 109.5
C56 C57 H57C 109.5
H57A C57 H57B 109.5
H57A C57 H57C 109.5
H57B C57 H57C 109.5
O61 N61 O62 122.5(7)
O61 N61 O63 119.6(7)
O62 N61 O63 117.8(7)
O64 N62 O66 117.4(8)
O65 N62 O64 120.8(9)
O65 N62 O66 121.8(9)

loop_
_geom_bond_atom_site_label_1
_geom_bond_atom_site_label_2
_geom_bond_distance
O4 C4 1.332(8)
O4 C21 1.411(8)
O4* H4* 0.8200
O4* C4* 1.417(7)
O5 C5 1.243(7)
O5* C1* 1.405(7)
O5* C5* 1.435(7)
O6 H6 0.8200
O6 C6 1.351(7)
O7 C1* 1.427(7)
O7 C7 1.441(6)
O9 H9 0.8200
O9 C9 1.439(7)
O11 H11 0.8200
O11 C11 1.347(7)
O12 C12 1.247(7)
O13 C13 1.198(7)
O14 H14 0.8200
O14 C14 1.394(7)
N3* H3*A 0.8900
N3* H3*B 0.8900
N3* H3*C 0.8900
N3* C3* 1.495(7)
C1 H1 0.9300
C1 C2 1.373(9)
C1 C15 1.403(8)
C1* H1* 0.9800
C1* C2* 1.513(9)
C2 H2 0.9300
C2 C3 1.346(10)
C2* H2*A 0.9700
C2* H2*B 0.9700
C2* C3* 1.494(8)
C3 H3 0.9300
C3 C4 1.395(9)
C3* H3* 0.9800
C3* C4* 1.529(8)
C4 C16 1.420(8)
C4* H4*A 0.9800
C4* C5* 1.512(8)
C5 C16 1.476(8)
C5 C18 1.452(8)
C5* H5* 0.9800
C5* C6* 1.501(8)
C6 C18 1.390(8)
C6 C20 1.416(8)
C6* H6*A 0.9600
C6* H6*B 0.9600
C6* H6*C 0.9600
C7 H7 0.9800
C7 C8 1.521(7)
C7 C20 1.508(7)
C8 H8A 0.9700
C8 H8B 0.9700
C8 C9 1.519(8)
C9 C10 1.510(8)
C9 C13 1.512(8)
C10 H10A 0.9700
C10 H10B 0.9700
C10 C19 1.485(8)
C11 C17 1.375(8)
C11 C19 1.412(8)
C12 C15 1.464(8)
C12 C17 1.448(8)
C13 C14 1.472(9)
C14 H14A 0.9700
C14 H14B 0.9700
C15 C16 1.404(8)
C17 C18 1.426(8)
C19 C20 1.377(8)
C21 H21A 0.9600
C21 H21B 0.9600
C21 H21C 0.9600
O34 C34 1.361(8)
O34 C51 1.414(9)
O35 C35 1.231(7)
O36 H36 0.8200
O36 C36 1.344(7)
O37 C37 1.438(7)
O37 C52 1.400(7)
O39 H39 0.8200
O39 C39 1.429(7)
O41 H41 0.8200
O41 C41 1.351(7)
O42 C42 1.243(7)
O43 C43 1.190(7)
O44 H44 0.8200
O44 C44 1.409(7)
O55 H55 0.8200
O55 C55 1.440(7)
O56 C52 1.420(7)
O56 C56 1.434(7)
N54 H54A 0.8900
N54 H54B 0.8900
N54 H54C 0.8900
N54 C54 1.506(8)
C31 H31 0.9300
C31 C32 1.382(9)
C31 C45 1.391(8)
C32 H32 0.9300
C32 C33 1.372(10)
C33 H33 0.9300
C33 C34 1.370(10)
C34 C46 1.408(8)
C35 C46 1.474(8)
C35 C48 1.461(8)
C36 C48 1.373(8)
C36 C50 1.427(8)
C37 H37 0.9800
C37 C38 1.499(8)
C37 C50 1.496(8)
C38 H38A 0.9700
C38 H38B 0.9700
C38 C39 1.524(8)
C39 C40 1.515(8)
C39 C43 1.533(8)
C40 H40A 0.9700
C40 H40B 0.9700
C40 C49 1.512(8)
C41 C47 1.393(8)
C41 C49 1.403(8)
C42 C45 1.460(8)
C42 C47 1.445(8)
C43 C44 1.482(8)
C44 H44A 0.9700
C44 H44B 0.9700
C45 C46 1.405(9)
C47 C48 1.412(8)
C49 C50 1.361(8)
C51 H51A 0.9600
C51 H51B 0.9600
C51 H51C 0.9600
C52 H52 0.9800
C52 C53 1.499(9)
C53 H53A 0.9700
C53 H53B 0.9700
C53 C54 1.499(9)
C54 H54 0.9800
C54 C55 1.518(8)
C55 H55A 0.9800
C55 C56 1.493(8)
C56 H56 0.9800
C56 C57 1.501(8)
C57 H57A 0.9600
C57 H57B 0.9600
C57 H57C 0.9600
O61 N61 1.221(7)
O62 N61 1.228(7)
O63 N61 1.237(7)
O64 N62 1.212(8)
O65 N62 1.200(9)
O66 N62 1.223(8)

loop_
_geom_hbond_atom_site_label_D
_geom_hbond_atom_site_label_H
_geom_hbond_atom_site_label_A
_geom_hbond_site_symmetry_A
_geom_hbond_distance_DH
_geom_hbond_distance_HA
_geom_hbond_distance_DA
_geom_hbond_angle_DHA
O6 H6 O5 . 0.82 1.81 2.526(6) 145.6
O11 H11 O12 . 0.82 1.80 2.526(6) 146.1
O14 H14 O65 1_456 0.82 2.07 2.779(9) 144.5
N3* H3*A O13 1_554 0.89 2.00 2.874(7) 166.6
N3* H3*C O63 . 0.89 1.99 2.865(8) 167.8
O41 H41 O42 . 0.82 1.82 2.537(6) 145.9
O44 H44 O14 1_755 0.82 2.08 2.888(6) 168.1
O55 H55 O4* . 0.82 1.93 2.724(6) 163.1
N54 H54A O43 1_454 0.89 2.18 2.890(7) 135.8
N54 H54A O44 1_454 0.89 2.05 2.843(7) 147.2
N54 H54B O62 . 0.89 1.99 2.836(8) 159.0
N54 H54C O64 . 0.89 2.05 2.876(9) 154.9
C38 H38B Cg2 2_656 0.97 2.64 3.556(7) 157

_cod_database_fobs_code 2242401
